data_2204896
loop_
_publ_author_name
'Xiu-Li  Wang'
'Ya-Qiu Sun'

_publ_section_title
;[5,6:14,15-Dibenzo-1,4,8,12-tetraazacyclopentadeca-7,13-diene-2,3-dione(2--)]nickel(II)
 monohydrate
;
_journal_issue 1
_journal_name_full 'Acta Crystallographica Section E'
_journal_page_first m171
_journal_page_last m173
_journal_paper_doi 10.1107/S1600536804032969
_journal_volume 61
_journal_year 2005
_chemical_formula_iupac '[Ni (C19 H16 N4 O2)], H2 O'
_chemical_formula_moiety 'C19 H16 N4 Ni O2, H2 O'
_chemical_formula_sum 'C19 H18 N4 Ni O3'
_chemical_formula_weight 409.08
_chemical_name_systematic
;
[5,6:14,15-Dibenzo-1,4,8,12-tetraazacyclopentadeca-7,13-diene-
2,3-dione(2-)]nickel(II) monohydrate
;
_space_group_IT_number 14
_symmetry_cell_setting monoclinic
_symmetry_space_group_name_Hall '-P 2yn'
_symmetry_space_group_name_H-M 'P 1 21/n 1'
_atom_sites_solution_hydrogens geom
_atom_sites_solution_primary direct
_atom_sites_solution_secondary difmap
_audit_creation_method SHELXL-97
_cell_angle_alpha 90.00
_cell_angle_beta 91.810(6)
_cell_angle_gamma 90.00
_cell_formula_units_Z 4
_cell_length_a 8.335(3)
_cell_length_b 10.034(3)
_cell_length_c 20.017(6)
_cell_measurement_reflns_used 1013
_cell_measurement_temperature 293(2)
_cell_measurement_theta_max 26.42
_cell_measurement_theta_min 2.68
_cell_volume 1673.3(9)
_computing_cell_refinement 'SAINT-NT (Bruker, 1998)'
_computing_data_collection 'SMART-NT (Bruker, 1998)'
_computing_data_reduction SAINT-NT
_computing_molecular_graphics 'ORTEPIII (Burnett & Johnston, 1996)'
_computing_publication_material 'WinGX (Farrugia, 1999)'
_computing_structure_refinement 'SHELXL97 (Sheldrick, 1997)'
_computing_structure_solution 'SHELXS97 (Sheldrick, 1997)'
_diffrn_ambient_temperature 293(2)
_diffrn_measured_fraction_theta_full 0.996
_diffrn_measured_fraction_theta_max 0.996
_diffrn_measurement_device_type 'Bruker SMART CCD area-detector'
_diffrn_measurement_method '\f and \w scans'
_diffrn_radiation_monochromator graphite
_diffrn_radiation_source 'fine-focus sealed tube'
_diffrn_radiation_type MoK\a
_diffrn_radiation_wavelength 0.71073
_diffrn_reflns_av_R_equivalents 0.0265
_diffrn_reflns_av_sigmaI/netI 0.0320
_diffrn_reflns_limit_h_max 10
_diffrn_reflns_limit_h_min -7
_diffrn_reflns_limit_k_max 12
_diffrn_reflns_limit_k_min -10
_diffrn_reflns_limit_l_max 25
_diffrn_reflns_limit_l_min -25
_diffrn_reflns_number 9419
_diffrn_reflns_theta_full 26.42
_diffrn_reflns_theta_max 26.42
_diffrn_reflns_theta_min 2.04
_diffrn_standards_decay_% 0
_diffrn_standards_number 0
_exptl_absorpt_coefficient_mu 1.189
_exptl_absorpt_correction_T_max 0.770
_exptl_absorpt_correction_T_min 0.694
_exptl_absorpt_correction_type multi-scan
_exptl_absorpt_process_details '(SADABS; Sheldrick, 1996)'
_exptl_crystal_colour red
_exptl_crystal_density_diffrn 1.624
_exptl_crystal_density_method 'not measured'
_exptl_crystal_description block
_exptl_crystal_F_000 848
_exptl_crystal_size_max 0.26
_exptl_crystal_size_mid 0.24
_exptl_crystal_size_min 0.22
_refine_diff_density_max 0.253
_refine_diff_density_min -0.214
_refine_ls_extinction_coef 0.0106(6)
_refine_ls_extinction_expression Fc^*^=kFc[1+0.001xFc^2^\l^3^/sin(2\q)]^-1/4^
_refine_ls_extinction_method SHELXL97
_refine_ls_goodness_of_fit_ref 1.030
_refine_ls_hydrogen_treatment constr
_refine_ls_matrix_type full
_refine_ls_number_parameters 245
_refine_ls_number_reflns 3446
_refine_ls_number_restraints 0
_refine_ls_restrained_S_all 1.030
_refine_ls_R_factor_all 0.0436
_refine_ls_R_factor_gt 0.0300
_refine_ls_shift/su_max 0.002
_refine_ls_shift/su_mean 0.000
_refine_ls_structure_factor_coef Fsqd
_refine_ls_weighting_details 'w = 1/[\s^2^(Fo^2^)+(0.0301P)^2^+0.5705P] where P = (Fo^2^+2Fc^2^)/3'
_refine_ls_weighting_scheme calc
_refine_ls_wR_factor_gt 0.0649
_refine_ls_wR_factor_ref 0.0697
_reflns_number_gt 2772
_reflns_number_total 3446
_reflns_threshold_expression I>2\s(I)
_cod_data_source_file hg6112.cif
_cod_data_source_block I
_cod_depositor_comments
;
The following automatic conversions were performed:
'_symmetry_cell_setting' value 'Monoclinic' changed to 'monoclinic'
according to '/home/saulius/struct/CIF-dictionaries/cif_core.dic'
dictionary named 'cif_core.dic' version 2.4.1 from 2010-06-29.

Automatic conversion script
Id: cif_fix_enum 1527 2010-12-29 10:47:43Z saulius 

The following automatic conversions were performed:

'_symmetry_cell_setting' value 'Monoclinic' changed to 'monoclinic'
according to /home/saulius/struct/CIF-dictionaries/cif_core.dic
dictionary named 'cif_core.dic' version 2.4.1 from 2010-06-29.

Automatic conversion script
Id: cif_fix_values 1715 2011-07-08 13:25:40Z adriana 
;
_cod_original_cell_volume 1673.2(9)
_cod_original_sg_symbol_H-M 'P 21/n'
_cod_database_code 2204896
_cod_database_fobs_code 2204896

loop_
_symmetry_equiv_pos_as_xyz
'x, y, z'
'-x+1/2, y+1/2, -z+1/2'
'-x, -y, -z'
'x-1/2, -y-1/2, z-1/2'

loop_
_atom_site_label
_atom_site_fract_x
_atom_site_fract_y
_atom_site_fract_z
_atom_site_U_iso_or_equiv
_atom_site_adp_type
_atom_site_calc_flag
_atom_site_refinement_flags
_atom_site_occupancy
_atom_site_type_symbol
Ni1 0.34476(3) 0.55190(2) 0.586007(12) 0.02761(10) Uani d . 1 Ni
N3 0.3698(2) 0.36695(16) 0.57829(8) 0.0306(4) Uani d . 1 N
N2 0.2498(2) 0.57407(16) 0.49893(8) 0.0295(4) Uani d . 1 N
N4 0.3778(2) 0.53752(16) 0.67975(8) 0.0314(4) Uani d . 1 N
O1 0.2849(2) 0.92185(14) 0.52661(8) 0.0461(4) Uani d . 1 O
O2 0.1542(2) 0.75303(15) 0.43447(7) 0.0468(4) Uani d . 1 O
C1 0.2992(3) 0.8013(2) 0.53572(10) 0.0325(5) Uani d . 1 C
C2 0.2239(2) 0.7044(2) 0.48396(10) 0.0312(5) Uani d . 1 C
C9 0.3102(3) 0.2930(2) 0.53183(10) 0.0344(5) Uani d . 1 C
H9 0.3354 0.2027 0.5338 0.041 Uiso calc R 1 H
C3 0.1825(2) 0.4715(2) 0.45844(9) 0.0296(4) Uani d . 1 C
C19 0.4753(2) 0.80652(19) 0.63322(10) 0.0314(4) Uani d . 1 C
C10 0.4827(3) 0.3043(2) 0.62718(10) 0.0388(5) Uani d . 1 C
H10A 0.5806 0.3565 0.6304 0.047 Uiso calc R 1 H
H10B 0.5103 0.2158 0.6118 0.047 Uiso calc R 1 H
C12 0.3108(3) 0.4172(2) 0.71107(11) 0.0397(5) Uani d . 1 C
H12A 0.2013 0.4039 0.6946 0.048 Uiso calc R 1 H
H12B 0.3088 0.4298 0.7591 0.048 Uiso calc R 1 H
C7 0.1379(3) 0.2329(2) 0.43838(11) 0.0383(5) Uani d . 1 C
H7 0.1541 0.1451 0.4519 0.046 Uiso calc R 1 H
C16 0.6841(3) 0.9353(2) 0.72689(13) 0.0476(6) Uani d . 1 C
H16 0.7518 0.9786 0.7577 0.057 Uiso calc R 1 H
C5 0.0260(3) 0.3890(2) 0.36228(11) 0.0433(6) Uani d . 1 C
H5 -0.0329 0.4078 0.3232 0.052 Uiso calc R 1 H
C11 0.4103(3) 0.2945(2) 0.69571(11) 0.0418(6) Uani d . 1 C
H11A 0.4957 0.2850 0.7294 0.050 Uiso calc R 1 H
H11B 0.3429 0.2158 0.6974 0.050 Uiso calc R 1 H
C17 0.6561(3) 0.9879(2) 0.66383(13) 0.0445(6) Uani d . 1 C
H17 0.7078 1.0661 0.6519 0.053 Uiso calc R 1 H
C14 0.5089(2) 0.7509(2) 0.69718(10) 0.0328(5) Uani d . 1 C
C8 0.2075(2) 0.3361(2) 0.47659(9) 0.0312(4) Uani d . 1 C
C13 0.4409(2) 0.6264(2) 0.71875(10) 0.0342(5) Uani d . 1 C
H13 0.4427 0.6091 0.7644 0.041 Uiso calc R 1 H
C18 0.5527(3) 0.9266(2) 0.61815(12) 0.0385(5) Uani d . 1 C
H18 0.5341 0.9657 0.5765 0.046 Uiso calc R 1 H
C4 0.0906(3) 0.4930(2) 0.39949(11) 0.0399(5) Uani d . 1 C
H4 0.0726 0.5800 0.3850 0.048 Uiso calc R 1 H
C6 0.0465(3) 0.2582(2) 0.38146(11) 0.0413(5) Uani d . 1 C
H6 0.0000 0.1891 0.3567 0.050 Uiso calc R 1 H
C15 0.6102(3) 0.8178(2) 0.74344(11) 0.0414(5) Uani d . 1 C
H15 0.6277 0.7821 0.7859 0.050 Uiso calc R 1 H
N1 0.3762(2) 0.73736(16) 0.58686(8) 0.0309(4) Uani d . 1 N
O3 0.0905(2) 0.07645(18) 0.61838(9) 0.0631(5) Uani d . 1 O
H3A 0.1452 0.0303 0.5917 0.095 Uiso d R 1 H
H3B 0.0134 0.1147 0.5973 0.095 Uiso d R 1 H

loop_
_atom_site_aniso_label
_atom_site_aniso_U_11
_atom_site_aniso_U_22
_atom_site_aniso_U_33
_atom_site_aniso_U_12
_atom_site_aniso_U_13
_atom_site_aniso_U_23
Ni1 0.03344(15) 0.02469(14) 0.02461(14) 0.00230(11) -0.00032(10) 0.00476(10)
N3 0.0354(10) 0.0279(9) 0.0283(9) 0.0045(7) -0.0033(8) 0.0059(7)
N2 0.0332(9) 0.0296(9) 0.0255(8) 0.0036(7) 0.0005(7) 0.0044(7)
N4 0.0331(9) 0.0318(9) 0.0293(9) 0.0014(7) 0.0015(7) 0.0064(7)
O1 0.0611(11) 0.0285(8) 0.0482(9) 0.0079(7) -0.0045(8) 0.0075(7)
O2 0.0606(11) 0.0405(9) 0.0384(8) 0.0110(8) -0.0127(8) 0.0098(7)
C1 0.0349(11) 0.0315(11) 0.0314(10) 0.0058(9) 0.0047(9) 0.0065(9)
C2 0.0327(11) 0.0326(11) 0.0285(10) 0.0049(9) 0.0041(9) 0.0052(9)
C9 0.0406(12) 0.0286(11) 0.0341(11) 0.0055(9) 0.0021(9) 0.0032(9)
C3 0.0290(10) 0.0347(11) 0.0254(9) 0.0022(9) 0.0047(8) -0.0005(8)
C19 0.0340(11) 0.0265(10) 0.0338(11) 0.0056(9) 0.0034(9) -0.0018(8)
C10 0.0430(13) 0.0323(11) 0.0406(12) 0.0074(10) -0.0094(10) 0.0054(9)
C12 0.0431(13) 0.0428(13) 0.0334(11) -0.0050(10) 0.0031(10) 0.0123(10)
C7 0.0424(13) 0.0351(12) 0.0376(12) 0.0016(10) 0.0028(10) -0.0037(10)
C16 0.0430(13) 0.0409(13) 0.0583(15) 0.0032(11) -0.0103(12) -0.0122(12)
C5 0.0424(13) 0.0528(14) 0.0343(12) 0.0019(11) -0.0069(10) -0.0025(11)
C11 0.0499(14) 0.0354(12) 0.0393(12) -0.0050(10) -0.0088(11) 0.0160(10)
C17 0.0400(13) 0.0283(11) 0.0651(16) 0.0015(10) 0.0004(12) -0.0017(11)
C14 0.0351(11) 0.0304(11) 0.0331(11) 0.0059(9) 0.0034(9) -0.0032(9)
C8 0.0325(11) 0.0341(11) 0.0271(10) 0.0027(9) 0.0032(9) -0.0001(9)
C13 0.0363(12) 0.0402(12) 0.0260(10) 0.0054(10) 0.0005(9) 0.0030(9)
C18 0.0415(13) 0.0283(11) 0.0456(13) 0.0039(9) 0.0013(10) 0.0011(9)
C4 0.0462(13) 0.0388(12) 0.0342(11) 0.0043(11) -0.0060(10) 0.0044(10)
C6 0.0400(12) 0.0474(14) 0.0365(12) -0.0025(11) 0.0021(10) -0.0103(10)
C15 0.0444(13) 0.0415(13) 0.0379(12) 0.0068(11) -0.0056(10) -0.0061(10)
N1 0.0367(10) 0.0279(9) 0.0279(9) 0.0038(7) 0.0004(8) 0.0039(7)
O3 0.0779(13) 0.0667(12) 0.0447(10) 0.0244(10) 0.0022(9) 0.0018(9)

loop_
_atom_type_symbol
_atom_type_description
_atom_type_scat_dispersion_real
_atom_type_scat_dispersion_imag
_atom_type_scat_source
C C 0.0033 0.0016 'International Tables Vol C Tables 4.2.6.8 and 6.1.1.4'
H H 0.0000 0.0000 'International Tables Vol C Tables 4.2.6.8 and 6.1.1.4'
N N 0.0061 0.0033 'International Tables Vol C Tables 4.2.6.8 and 6.1.1.4'
O O 0.0106 0.0060 'International Tables Vol C Tables 4.2.6.8 and 6.1.1.4'
Ni Ni 0.3393 1.1124 'International Tables Vol C Tables 4.2.6.8 and 6.1.1.4'

loop_
_geom_angle_atom_site_label_1
_geom_angle_atom_site_label_2
_geom_angle_atom_site_label_3
_geom_angle
_geom_angle_publ_flag
N3 Ni1 N1 164.86(7) yes
N3 Ni1 N4 89.61(7) yes
N1 Ni1 N4 92.90(7) yes
N3 Ni1 N2 94.84(7) yes
N1 Ni1 N2 86.93(7) yes
N4 Ni1 N2 163.58(7) yes
C9 N3 C10 117.38(17) ?
C9 N3 Ni1 126.40(14) ?
C10 N3 Ni1 115.91(13) ?
C2 N2 C3 121.12(16) ?
C2 N2 Ni1 111.92(13) ?
C3 N2 Ni1 125.80(13) ?
C13 N4 C12 117.49(18) ?
C13 N4 Ni1 126.32(15) ?
C12 N4 Ni1 115.94(13) ?
O1 C1 N1 128.4(2) ?
O1 C1 C2 119.11(18) ?
N1 C1 C2 112.49(17) ?
O2 C2 N2 128.80(19) ?
O2 C2 C1 117.49(18) ?
N2 C2 C1 113.67(16) ?
N3 C9 C8 126.22(19) ?
N3 C9 H9 116.9 ?
C8 C9 H9 116.9 ?
C4 C3 N2 124.45(18) ?
C4 C3 C8 115.74(18) ?
N2 C3 C8 119.81(17) ?
C18 C19 N1 123.12(18) ?
C18 C19 C14 116.93(19) ?
N1 C19 C14 119.83(18) ?
N3 C10 C11 111.29(18) ?
N3 C10 H10A 109.4 ?
C11 C10 H10A 109.4 ?
N3 C10 H10B 109.4 ?
C11 C10 H10B 109.4 ?
H10A C10 H10B 108.0 ?
N4 C12 C11 111.08(18) ?
N4 C12 H12A 109.4 ?
C11 C12 H12A 109.4 ?
N4 C12 H12B 109.4 ?
C11 C12 H12B 109.4 ?
H12A C12 H12B 108.0 ?
C6 C7 C8 121.7(2) ?
C6 C7 H7 119.2 ?
C8 C7 H7 119.2 ?
C15 C16 C17 118.9(2) ?
C15 C16 H16 120.5 ?
C17 C16 H16 120.5 ?
C6 C5 C4 121.8(2) ?
C6 C5 H5 119.1 ?
C4 C5 H5 119.1 ?
C10 C11 C12 111.37(17) ?
C10 C11 H11A 109.4 ?
C12 C11 H11A 109.4 ?
C10 C11 H11B 109.4 ?
C12 C11 H11B 109.4 ?
H11A C11 H11B 108.0 ?
C18 C17 C16 121.2(2) ?
C18 C17 H17 119.4 ?
C16 C17 H17 119.4 ?
C15 C14 C19 120.4(2) ?
C15 C14 C13 116.76(19) ?
C19 C14 C13 122.88(19) ?
C7 C8 C3 120.80(18) ?
C7 C8 C9 114.96(19) ?
C3 C8 C9 124.15(18) ?
N4 C13 C14 125.12(19) ?
N4 C13 H13 117.4 ?
C14 C13 H13 117.4 ?
C17 C18 C19 121.4(2) ?
C17 C18 H18 119.3 ?
C19 C18 H18 119.3 ?
C5 C4 C3 122.0(2) ?
C5 C4 H4 119.0 ?
C3 C4 H4 119.0 ?
C7 C6 C5 117.9(2) ?
C7 C6 H6 121.0 ?
C5 C6 H6 121.0 ?
C16 C15 C14 121.0(2) ?
C16 C15 H15 119.5 ?
C14 C15 H15 119.5 ?
C1 N1 C19 121.32(17) ?
C1 N1 Ni1 113.61(14) ?
C19 N1 Ni1 125.01(13) ?
H3A O3 H3B 110.3 ?

loop_
_geom_bond_atom_site_label_1
_geom_bond_atom_site_label_2
_geom_bond_distance
_geom_bond_publ_flag
Ni1 N3 1.8744(17) yes
Ni1 N1 1.8792(18) yes
Ni1 N4 1.8934(17) yes
Ni1 N2 1.9042(16) yes
N3 C9 1.278(3) ?
N3 C10 1.477(2) ?
N2 C2 1.357(3) ?
N2 C3 1.415(3) ?
N4 C13 1.287(3) ?
N4 C12 1.478(3) ?
O1 C1 1.228(2) ?
O2 C2 1.233(2) ?
C1 N1 1.353(2) ?
C1 C2 1.541(3) ?
C9 C8 1.443(3) ?
C9 H9 0.9300 ?
C3 C4 1.403(3) ?
C3 C8 1.420(3) ?
C19 C18 1.404(3) ?
C19 N1 1.406(3) ?
C19 C14 1.417(3) ?
C10 C11 1.519(3) ?
C10 H10A 0.9700 ?
C10 H10B 0.9700 ?
C12 C11 1.522(3) ?
C12 H12A 0.9700 ?
C12 H12B 0.9700 ?
C7 C6 1.374(3) ?
C7 C8 1.402(3) ?
C7 H7 0.9300 ?
C16 C15 1.375(3) ?
C16 C17 1.381(4) ?
C16 H16 0.9300 ?
C5 C6 1.376(3) ?
C5 C4 1.382(3) ?
C5 H5 0.9300 ?
C11 H11A 0.9700 ?
C11 H11B 0.9700 ?
C17 C18 1.381(3) ?
C17 H17 0.9300 ?
C14 C15 1.404(3) ?
C14 C13 1.443(3) ?
C13 H13 0.9300 ?
C18 H18 0.9300 ?
C4 H4 0.9300 ?
C6 H6 0.9300 ?
C15 H15 0.9300 ?
O3 H3A 0.8498 ?
O3 H3B 0.8500 ?

loop_
_geom_torsion_atom_site_label_1
_geom_torsion_atom_site_label_2
_geom_torsion_atom_site_label_3
_geom_torsion_atom_site_label_4
_geom_torsion
N1 Ni1 N3 C9 -106.5(3)
N4 Ni1 N3 C9 153.76(18)
N2 Ni1 N3 C9 -10.42(19)
N1 Ni1 N3 C10 66.9(3)
N4 Ni1 N3 C10 -32.80(15)
N2 Ni1 N3 C10 163.02(15)
N3 Ni1 N2 C2 -175.45(14)
N1 Ni1 N2 C2 -10.52(15)
N4 Ni1 N2 C2 79.3(3)
N3 Ni1 N2 C3 16.81(17)
N1 Ni1 N2 C3 -178.26(16)
N4 Ni1 N2 C3 -88.4(3)
N3 Ni1 N4 C13 149.78(18)
N1 Ni1 N4 C13 -15.28(18)
N2 Ni1 N4 C13 -104.3(3)
N3 Ni1 N4 C12 -36.15(15)
N1 Ni1 N4 C12 158.79(15)
N2 Ni1 N4 C12 69.8(3)
C3 N2 C2 O2 -5.6(3)
Ni1 N2 C2 O2 -174.02(19)
C3 N2 C2 C1 176.92(16)
Ni1 N2 C2 C1 8.5(2)
O1 C1 C2 O2 1.3(3)
N1 C1 C2 O2 -178.29(18)
O1 C1 C2 N2 179.0(2)
N1 C1 C2 N2 -0.5(2)
C10 N3 C9 C8 -175.18(19)
Ni1 N3 C9 C8 -1.8(3)
C2 N2 C3 C4 2.5(3)
Ni1 N2 C3 C4 169.14(17)
C2 N2 C3 C8 -177.97(18)
Ni1 N2 C3 C8 -11.3(3)
C9 N3 C10 C11 -111.0(2)
Ni1 N3 C10 C11 75.0(2)
C13 N4 C12 C11 -111.5(2)
Ni1 N4 C12 C11 73.9(2)
N3 C10 C11 C12 -38.1(2)
N4 C12 C11 C10 -32.4(3)
C15 C16 C17 C18 1.6(4)
C18 C19 C14 C15 2.6(3)
N1 C19 C14 C15 178.75(18)
C18 C19 C14 C13 -178.47(19)
N1 C19 C14 C13 -2.3(3)
C6 C7 C8 C3 1.5(3)
C6 C7 C8 C9 -175.3(2)
C4 C3 C8 C7 -2.4(3)
N2 C3 C8 C7 178.03(18)
C4 C3 C8 C9 174.2(2)
N2 C3 C8 C9 -5.5(3)
N3 C9 C8 C7 -170.4(2)
N3 C9 C8 C3 12.9(3)
C12 N4 C13 C14 -178.68(19)
Ni1 N4 C13 C14 -4.7(3)
C15 C14 C13 N4 -162.9(2)
C19 C14 C13 N4 18.1(3)
C16 C17 C18 C19 -1.7(3)
N1 C19 C18 C17 -176.4(2)
C14 C19 C18 C17 -0.4(3)
C6 C5 C4 C3 0.9(4)
N2 C3 C4 C5 -179.2(2)
C8 C3 C4 C5 1.2(3)
C8 C7 C6 C5 0.6(3)
C4 C5 C6 C7 -1.8(4)
C17 C16 C15 C14 0.6(3)
C19 C14 C15 C16 -2.7(3)
C13 C14 C15 C16 178.3(2)
O1 C1 N1 C19 -10.3(3)
C2 C1 N1 C19 169.19(17)
O1 C1 N1 Ni1 172.54(19)
C2 C1 N1 Ni1 -8.0(2)
C18 C19 N1 C1 -25.9(3)
C14 C19 N1 C1 158.15(19)
C18 C19 N1 Ni1 150.86(16)
C14 C19 N1 Ni1 -25.1(3)
N3 Ni1 N1 C1 107.6(3)
N4 Ni1 N1 C1 -153.15(15)
N2 Ni1 N1 C1 10.41(15)
N3 Ni1 N1 C19 -69.4(3)
N4 Ni1 N1 C19 29.83(17)
N2 Ni1 N1 C19 -166.60(16)
